data_2222291
loop_
_publ_author_name
'Xiao, Zi-Dan'
'Pan, Tong'
'Yang, Dao-Wu'

_publ_section_title
;
 3-Bromo-9-(4-chlorobenzyl)-9<i>H</i>-carbazole
;
_journal_coeditor_code DN2457
_journal_issue 7
_journal_name_full 'Acta Crystallographica Section E'
_journal_page_first o1476
_journal_paper_doi 10.1107/S1600536809019448
_journal_volume 65
_journal_year 2009
_chemical_formula_iupac 'C19 H13 Br Cl N'
_chemical_formula_moiety 'C19 H13 Br Cl N'
_chemical_formula_sum 'C19 H13 Br Cl N'
_chemical_formula_weight 370.66
_chemical_melting_point 432
_chemical_name_systematic
;
3-Bromo-9-(4-chlorobenzyl)-9<i>H</i>-carbazole
;
_space_group_IT_number 33
_symmetry_cell_setting orthorhombic
_symmetry_space_group_name_Hall 'P 2c -2n'
_symmetry_space_group_name_H-M 'P n a 21'
_atom_sites_solution_hydrogens geom
_atom_sites_solution_primary direct
_atom_sites_solution_secondary difmap
_audit_creation_method SHELXL-97
_cell_angle_alpha 90.00
_cell_angle_beta 90.00
_cell_angle_gamma 90.00
_cell_formula_units_Z 4
_cell_length_a 17.272(4)
_cell_length_b 15.789(3)
_cell_length_c 5.5948(11)
_cell_measurement_reflns_used 5012
_cell_measurement_temperature 113(2)
_cell_measurement_theta_max 27.892
_cell_measurement_theta_min 1.747
_cell_volume 1525.7(5)
_computing_cell_refinement 'CrystalClear (Rigaku, 2005)'
_computing_data_collection 'CrystalClear (Rigaku, 2005)'
_computing_data_reduction 'CrystalClear (Rigaku, 2005)'
_computing_molecular_graphics 'SHELXTL (Sheldrick, 2008)'
_computing_publication_material 'SHELXL97 (Sheldrick, 2008)'
_computing_structure_refinement 'SHELXL97 (Sheldrick, 2008)'
_computing_structure_solution 'SHELXS97 (Sheldrick, 2008)'
_diffrn_ambient_temperature 113(2)
_diffrn_detector_area_resol_mean 7.31
_diffrn_measured_fraction_theta_full 0.997
_diffrn_measured_fraction_theta_max 0.997
_diffrn_measurement_device_type 'Rigaku Saturn CCD area-detector'
_diffrn_measurement_method '\w and \f'
_diffrn_radiation_monochromator confocal
_diffrn_radiation_source 'rotating anode'
_diffrn_radiation_type MoK\a
_diffrn_radiation_wavelength 0.71073
_diffrn_reflns_av_R_equivalents 0.0314
_diffrn_reflns_av_sigmaI/netI 0.0375
_diffrn_reflns_limit_h_max 19
_diffrn_reflns_limit_h_min -20
_diffrn_reflns_limit_k_max 18
_diffrn_reflns_limit_k_min -18
_diffrn_reflns_limit_l_max 6
_diffrn_reflns_limit_l_min -6
_diffrn_reflns_number 10796
_diffrn_reflns_theta_full 25.01
_diffrn_reflns_theta_max 25.01
_diffrn_reflns_theta_min 1.75
_diffrn_standards_decay_% 0
_diffrn_standards_interval_count 0
_diffrn_standards_interval_time 0
_diffrn_standards_number 0
_exptl_absorpt_coefficient_mu 2.864
_exptl_absorpt_correction_T_max 0.8033
_exptl_absorpt_correction_T_min 0.6267
_exptl_absorpt_correction_type multi-scan
_exptl_absorpt_process_details '(CrystalClear; Rigaku, 2005)'
_exptl_crystal_colour colorless
_exptl_crystal_density_diffrn 1.614
_exptl_crystal_density_method 'not measured'
_exptl_crystal_description block
_exptl_crystal_F_000 744
_exptl_crystal_size_max 0.18
_exptl_crystal_size_mid 0.16
_exptl_crystal_size_min 0.08
_refine_diff_density_max 0.379
_refine_diff_density_min -0.465
_refine_ls_abs_structure_details 'Flack (1983), 1163 Friedel pairs'
_refine_ls_abs_structure_Flack 0.014(9)
_refine_ls_extinction_method none
_refine_ls_goodness_of_fit_ref 1.042
_refine_ls_hydrogen_treatment constr
_refine_ls_matrix_type full
_refine_ls_number_parameters 199
_refine_ls_number_reflns 2664
_refine_ls_number_restraints 1
_refine_ls_restrained_S_all 1.042
_refine_ls_R_factor_all 0.0265
_refine_ls_R_factor_gt 0.0232
_refine_ls_shift/su_max 0.001
_refine_ls_shift/su_mean 0.000
_refine_ls_structure_factor_coef Fsqd
_refine_ls_weighting_details 'calc w=1/[\s^2^(Fo^2^)+(0.0295P)^2^] where P=(Fo^2^+2Fc^2^)/3'
_refine_ls_weighting_scheme calc
_refine_ls_wR_factor_gt 0.0552
_refine_ls_wR_factor_ref 0.0563
_reflns_number_gt 2401
_reflns_number_total 2664
_reflns_threshold_expression I>2\s(I)
_cod_data_source_file dn2457.cif
_cod_data_source_block I
_cod_database_code 2222291
_cod_database_fobs_code 2222291

loop_
_symmetry_equiv_pos_as_xyz
'x, y, z'
'-x, -y, z+1/2'
'x+1/2, -y+1/2, z'
'-x+1/2, y+1/2, z+1/2'

loop_
_atom_site_type_symbol
_atom_site_label
_atom_site_fract_x
_atom_site_fract_y
_atom_site_fract_z
_atom_site_U_iso_or_equiv
_atom_site_adp_type
_atom_site_calc_flag
_atom_site_refinement_flags
_atom_site_occupancy
_atom_site_disorder_assembly
_atom_site_disorder_group
Br Br1 0.258680(12) 0.185476(15) 1.32912(10) 0.02288(9) Uani d . 1 . .
Cl Cl1 0.65120(4) 0.59416(4) 0.8259(2) 0.02847(16) Uani d . 1 . .
N N1 0.53701(13) 0.18736(14) 0.6844(4) 0.0167(5) Uani d . 1 . .
C C1 0.58534(13) 0.13162(15) 0.8041(6) 0.0152(6) Uani d . 1 . .
C C2 0.66094(15) 0.10636(17) 0.7491(5) 0.0209(7) Uani d . 1 . .
H H2 0.6862 0.1270 0.6143 0.025 Uiso calc R 1 . .
C C3 0.69681(15) 0.04979(18) 0.9013(5) 0.0224(7) Uani d . 1 . .
H H3 0.7471 0.0322 0.8682 0.027 Uiso calc R 1 . .
C C4 0.65932(16) 0.01831(19) 1.1042(6) 0.0233(7) Uani d . 1 . .
H H4 0.6848 -0.0198 1.2038 0.028 Uiso calc R 1 . .
C C5 0.58446(15) 0.04349(18) 1.1579(5) 0.0186(7) Uani d . 1 . .
H H5 0.5597 0.0227 1.2934 0.022 Uiso calc R 1 . .
C C6 0.54667(15) 0.10001(16) 1.0080(5) 0.0167(6) Uani d . 1 . .
C C7 0.47140(14) 0.13996(16) 1.0130(5) 0.0135(6) Uani d . 1 . .
C C8 0.40812(14) 0.13595(18) 1.1675(5) 0.0160(6) Uani d . 1 . .
H H8 0.4082 0.1001 1.2993 0.019 Uiso calc R 1 . .
C C9 0.34553(15) 0.18694(17) 1.1181(5) 0.0174(6) Uani d . 1 . .
C C10 0.34293(15) 0.24129(18) 0.9223(5) 0.0210(7) Uani d . 1 . .
H H10 0.2993 0.2746 0.8960 0.025 Uiso calc R 1 . .
C C11 0.40475(15) 0.24581(18) 0.7676(5) 0.0202(7) Uani d . 1 . .
H H11 0.4040 0.2824 0.6373 0.024 Uiso calc R 1 . .
C C12 0.46844(13) 0.19405(14) 0.8117(6) 0.0147(5) Uani d . 1 . .
C C13 0.55872(15) 0.24502(16) 0.4941(5) 0.0193(7) Uani d . 1 . .
H H13A 0.5160 0.2495 0.3822 0.023 Uiso calc R 1 . .
H H13B 0.6026 0.2214 0.4087 0.023 Uiso calc R 1 . .
C C14 0.57980(15) 0.33317(17) 0.5812(5) 0.0151(6) Uani d . 1 . .
C C15 0.62228(15) 0.34401(18) 0.7921(6) 0.0227(7) Uani d . 1 . .
H H15 0.6358 0.2971 0.8835 0.027 Uiso calc R 1 . .
C C16 0.64432(14) 0.42472(17) 0.8658(6) 0.0215(7) Uani d . 1 . .
H H16 0.6729 0.4319 1.0052 0.026 Uiso calc R 1 . .
C C17 0.62343(16) 0.49356(17) 0.7311(5) 0.0187(6) Uani d . 1 . .
C C18 0.58085(15) 0.48457(18) 0.5212(6) 0.0223(7) Uani d . 1 . .
H H18 0.5671 0.5318 0.4313 0.027 Uiso calc R 1 . .
C C19 0.55924(15) 0.40353(17) 0.4486(5) 0.0192(7) Uani d . 1 . .
H H19 0.5306 0.3967 0.3091 0.023 Uiso calc R 1 . .

loop_
_atom_site_aniso_label
_atom_site_aniso_U_11
_atom_site_aniso_U_22
_atom_site_aniso_U_33
_atom_site_aniso_U_12
_atom_site_aniso_U_13
_atom_site_aniso_U_23
Br1 0.01586(13) 0.02907(15) 0.02370(15) 0.00028(9) 0.0041(2) -0.0042(2)
Cl1 0.0313(3) 0.0172(3) 0.0370(4) -0.0025(2) 0.0062(6) -0.0066(5)
N1 0.0162(12) 0.0175(14) 0.0164(13) -0.0024(9) 0.0028(10) 0.0012(10)
C1 0.0157(11) 0.0141(13) 0.0159(16) -0.0043(9) -0.0006(15) -0.0046(15)
C2 0.0167(14) 0.0249(17) 0.0210(17) -0.0076(12) 0.0033(11) -0.0064(12)
C3 0.0131(14) 0.0229(17) 0.031(2) 0.0027(11) -0.0004(12) -0.0099(13)
C4 0.0196(16) 0.0219(17) 0.0283(18) 0.0007(13) -0.0074(13) -0.0015(14)
C5 0.0187(16) 0.0179(16) 0.0193(16) -0.0019(12) -0.0037(13) -0.0021(12)
C6 0.0161(14) 0.0147(16) 0.0192(16) -0.0050(11) -0.0006(12) -0.0059(13)
C7 0.0121(13) 0.0118(15) 0.0166(15) -0.0036(10) -0.0011(12) -0.0024(12)
C8 0.0184(15) 0.0137(16) 0.0159(16) -0.0045(11) -0.0051(12) -0.0018(12)
C9 0.0128(13) 0.0187(16) 0.0208(17) -0.0032(12) 0.0023(12) -0.0078(13)
C10 0.0161(15) 0.0222(17) 0.0248(17) 0.0011(11) -0.0055(12) -0.0029(13)
C11 0.0232(14) 0.0199(15) 0.017(2) -0.0010(11) -0.0014(12) 0.0006(12)
C12 0.0155(11) 0.0150(13) 0.0137(14) -0.0051(9) 0.0017(18) -0.0022(16)
C13 0.0193(15) 0.0235(17) 0.0151(15) -0.0050(12) 0.0030(13) -0.0026(14)
C14 0.0138(14) 0.0174(15) 0.0142(15) -0.0024(11) 0.0050(12) 0.0002(12)
C15 0.0235(13) 0.0193(14) 0.025(2) -0.0009(10) -0.0009(16) 0.0049(15)
C16 0.0220(13) 0.0251(16) 0.017(2) -0.0035(10) 0.0012(14) -0.0007(14)
C17 0.0181(14) 0.0149(16) 0.0229(16) -0.0008(11) 0.0056(12) -0.0012(12)
C18 0.0201(15) 0.0194(17) 0.0273(18) 0.0039(12) 0.0024(14) 0.0017(14)
C19 0.0145(14) 0.0261(18) 0.0172(16) 0.0001(11) 0.0007(12) 0.0013(13)

loop_
_atom_type_symbol
_atom_type_description
_atom_type_scat_dispersion_real
_atom_type_scat_dispersion_imag
_atom_type_scat_source
C C 0.0033 0.0016 'International Tables Vol C Tables 4.2.6.8 and 6.1.1.4'
H H 0.0000 0.0000 'International Tables Vol C Tables 4.2.6.8 and 6.1.1.4'
N N 0.0061 0.0033 'International Tables Vol C Tables 4.2.6.8 and 6.1.1.4'
Cl Cl 0.1484 0.1585 'International Tables Vol C Tables 4.2.6.8 and 6.1.1.4'
Br Br -0.2901 2.4595 'International Tables Vol C Tables 4.2.6.8 and 6.1.1.4'

loop_
_geom_angle_atom_site_label_1
_geom_angle_atom_site_label_2
_geom_angle_atom_site_label_3
_geom_angle_site_symmetry_1
_geom_angle_site_symmetry_3
_geom_angle
_geom_angle_publ_flag
C1 N1 C12 . . 108.4(2) ?
C1 N1 C13 . . 126.7(2) ?
C12 N1 C13 . . 123.4(2) ?
N1 C1 C2 . . 129.6(3) ?
N1 C1 C6 . . 109.2(2) ?
C2 C1 C6 . . 121.2(3) ?
C3 C2 C1 . . 117.9(3) ?
C3 C2 H2 . . 121.1 ?
C1 C2 H2 . . 121.1 ?
C2 C3 C4 . . 121.5(3) ?
C2 C3 H3 . . 119.2 ?
C4 C3 H3 . . 119.2 ?
C5 C4 C3 . . 120.4(3) ?
C5 C4 H4 . . 119.8 ?
C3 C4 H4 . . 119.8 ?
C4 C5 C6 . . 119.5(3) ?
C4 C5 H5 . . 120.3 ?
C6 C5 H5 . . 120.3 ?
C5 C6 C1 . . 119.5(2) ?
C5 C6 C7 . . 133.8(3) ?
C1 C6 C7 . . 106.7(2) ?
C8 C7 C12 . . 119.5(2) ?
C8 C7 C6 . . 134.2(3) ?
C12 C7 C6 . . 106.3(2) ?
C9 C8 C7 . . 117.7(3) ?
C9 C8 H8 . . 121.2 ?
C7 C8 H8 . . 121.2 ?
C8 C9 C10 . . 123.0(3) ?
C8 C9 Br1 . . 119.1(2) ?
C10 C9 Br1 . . 117.9(2) ?
C11 C10 C9 . . 120.1(3) ?
C11 C10 H10 . . 119.9 ?
C9 C10 H10 . . 119.9 ?
C10 C11 C12 . . 118.1(3) ?
C10 C11 H11 . . 121.0 ?
C12 C11 H11 . . 121.0 ?
N1 C12 C11 . . 129.0(3) ?
N1 C12 C7 . . 109.4(2) ?
C11 C12 C7 . . 121.6(3) ?
N1 C13 C14 . . 113.7(2) ?
N1 C13 H13A . . 108.8 ?
C14 C13 H13A . . 108.8 ?
N1 C13 H13B . . 108.8 ?
C14 C13 H13B . . 108.8 ?
H13A C13 H13B . . 107.7 ?
C19 C14 C15 . . 119.3(3) ?
C19 C14 C13 . . 120.2(3) ?
C15 C14 C13 . . 120.5(3) ?
C16 C15 C14 . . 120.3(3) ?
C16 C15 H15 . . 119.8 ?
C14 C15 H15 . . 119.8 ?
C17 C16 C15 . . 119.4(3) ?
C17 C16 H16 . . 120.3 ?
C15 C16 H16 . . 120.3 ?
C16 C17 C18 . . 121.4(3) ?
C16 C17 Cl1 . . 118.9(2) ?
C18 C17 Cl1 . . 119.7(2) ?
C17 C18 C19 . . 118.8(3) ?
C17 C18 H18 . . 120.6 ?
C19 C18 H18 . . 120.6 ?
C14 C19 C18 . . 120.8(3) ?
C14 C19 H19 . . 119.6 ?
C18 C19 H19 . . 119.6 ?

loop_
_geom_bond_atom_site_label_1
_geom_bond_atom_site_label_2
_geom_bond_site_symmetry_2
_geom_bond_distance
_geom_bond_publ_flag
Br1 C9 . 1.909(3) ?
Cl1 C17 . 1.742(3) ?
N1 C1 . 1.385(3) ?
N1 C12 . 1.386(3) ?
N1 C13 . 1.450(3) ?
C1 C2 . 1.399(3) ?
C1 C6 . 1.413(4) ?
C2 C3 . 1.381(4) ?
C2 H2 . 0.9300 ?
C3 C4 . 1.398(4) ?
C3 H3 . 0.9300 ?
C4 C5 . 1.386(4) ?
C4 H4 . 0.9300 ?
C5 C6 . 1.388(4) ?
C5 H5 . 0.9300 ?
C6 C7 . 1.445(3) ?
C7 C8 . 1.395(4) ?
C7 C12 . 1.415(4) ?
C8 C9 . 1.376(4) ?
C8 H8 . 0.9300 ?
C9 C10 . 1.392(4) ?
C10 C11 . 1.376(4) ?
C10 H10 . 0.9300 ?
C11 C12 . 1.393(4) ?
C11 H11 . 0.9300 ?
C13 C14 . 1.519(4) ?
C13 H13A . 0.9700 ?
C13 H13B . 0.9700 ?
C14 C19 . 1.382(4) ?
C14 C15 . 1.400(4) ?
C15 C16 . 1.392(4) ?
C15 H15 . 0.9300 ?
C16 C17 . 1.371(4) ?
C16 H16 . 0.9300 ?
C17 C18 . 1.393(4) ?
C18 C19 . 1.393(4) ?
C18 H18 . 0.9300 ?
C19 H19 . 0.9300 ?

loop_
_geom_torsion_atom_site_label_1
_geom_torsion_atom_site_label_2
_geom_torsion_atom_site_label_3
_geom_torsion_atom_site_label_4
_geom_torsion_site_symmetry_1
_geom_torsion_site_symmetry_2
_geom_torsion_site_symmetry_3
_geom_torsion_site_symmetry_4
_geom_torsion
_geom_torsion_publ_flag
C12 N1 C1 C2 . . . . -178.2(3) ?
C13 N1 C1 C2 . . . . -12.0(4) ?
C12 N1 C1 C6 . . . . 1.6(3) ?
C13 N1 C1 C6 . . . . 167.8(2) ?
N1 C1 C2 C3 . . . . 179.4(3) ?
C6 C1 C2 C3 . . . . -0.4(4) ?
C1 C2 C3 C4 . . . . 0.1(4) ?
C2 C3 C4 C5 . . . . -0.1(4) ?
C3 C4 C5 C6 . . . . 0.3(4) ?
C4 C5 C6 C1 . . . . -0.6(4) ?
C4 C5 C6 C7 . . . . -178.3(3) ?
N1 C1 C6 C5 . . . . -179.2(2) ?
C2 C1 C6 C5 . . . . 0.6(4) ?
N1 C1 C6 C7 . . . . -0.9(3) ?
C2 C1 C6 C7 . . . . 178.9(2) ?
C5 C6 C7 C8 . . . . -1.2(5) ?
C1 C6 C7 C8 . . . . -179.1(3) ?
C5 C6 C7 C12 . . . . 177.8(3) ?
C1 C6 C7 C12 . . . . -0.1(3) ?
C12 C7 C8 C9 . . . . -1.3(4) ?
C6 C7 C8 C9 . . . . 177.6(3) ?
C7 C8 C9 C10 . . . . 0.2(4) ?
C7 C8 C9 Br1 . . . . -178.51(19) ?
C8 C9 C10 C11 . . . . 0.0(4) ?
Br1 C9 C10 C11 . . . . 178.8(2) ?
C9 C10 C11 C12 . . . . 0.8(4) ?
C1 N1 C12 C11 . . . . 176.2(3) ?
C13 N1 C12 C11 . . . . 9.5(4) ?
C1 N1 C12 C7 . . . . -1.7(3) ?
C13 N1 C12 C7 . . . . -168.4(2) ?
C10 C11 C12 N1 . . . . -179.6(3) ?
C10 C11 C12 C7 . . . . -1.9(4) ?
C8 C7 C12 N1 . . . . -179.7(2) ?
C6 C7 C12 N1 . . . . 1.2(3) ?
C8 C7 C12 C11 . . . . 2.2(4) ?
C6 C7 C12 C11 . . . . -177.0(2) ?
C1 N1 C13 C14 . . . . -93.3(3) ?
C12 N1 C13 C14 . . . . 70.8(3) ?
N1 C13 C14 C19 . . . . -142.8(3) ?
N1 C13 C14 C15 . . . . 39.3(4) ?
C19 C14 C15 C16 . . . . -0.7(4) ?
C13 C14 C15 C16 . . . . 177.2(2) ?
C14 C15 C16 C17 . . . . 0.6(4) ?
C15 C16 C17 C18 . . . . -0.3(4) ?
C15 C16 C17 Cl1 . . . . 179.8(2) ?
C16 C17 C18 C19 . . . . 0.1(4) ?
Cl1 C17 C18 C19 . . . . 180.0(2) ?
C15 C14 C19 C18 . . . . 0.6(4) ?
C13 C14 C19 C18 . . . . -177.4(2) ?
C17 C18 C19 C14 . . . . -0.2(4) ?

loop_
_cod_related_entry_id
_cod_related_entry_database
_cod_related_entry_code
1 ChemSpider 24742459
